data_1010071
loop_
_publ_author_name
'Keesom, W. H.'
'Taconis, K. W.'

_publ_section_title
;
 On the crystal structure of solid oxygen-\g
;
_journal_coden_ASTM PKNAAU
_journal_name_full
;
 Proceedings of the Koninklijke Nederlandse Academie van Wetenschappen
;
_journal_page_first 149
_journal_page_last 149
_journal_volume 39
_journal_year 1936
_chemical_formula_structural O2
_chemical_formula_sum O2
_chemical_name_systematic 'Dioxygen - \g'
_space_group_IT_number 205
_symmetry_cell_setting cubic
_symmetry_Int_Tables_number 205
_symmetry_space_group_name_Hall '-P 2ac 2ab 3'
_symmetry_space_group_name_H-M 'P a -3'
_cell_angle_alpha 90
_cell_angle_beta 90
_cell_angle_gamma 90
_cell_formula_units_Z 8
_cell_length_a 6.83
_cell_length_b 6.83
_cell_length_c 6.83
_cell_volume 318.6
_cod_database_code 1010071

loop_
_symmetry_equiv_pos_as_xyz
x,y,z
1/2+x,1/2-y,-z
-x,1/2+y,1/2-z
1/2-x,-y,1/2+z
y,z,x
1/2-y,-z,1/2+x
1/2+y,1/2-z,-x
-y,1/2+z,1/2-x
z,x,y
-z,1/2+x,1/2-y
1/2-z,-x,1/2+y
1/2+z,1/2-x,-y
-x,-y,-z
1/2-x,1/2+y,z
x,1/2-y,1/2+z
1/2+x,y,1/2-z
-y,-z,-x
1/2+y,z,1/2-x
1/2-y,1/2+z,x
y,1/2-z,1/2+x
-z,-x,-y
z,1/2-x,1/2+y
1/2+z,x,1/2-y
1/2-z,1/2+x,y

loop_
_atom_site_label
_atom_site_fract_x
_atom_site_fract_y
_atom_site_fract_z
? ? ? ?

loop_
_cod_related_entry_id
_cod_related_entry_code
_cod_related_entry_database
1 952 ChemSpider
